data_1502327
loop_
_publ_author_name
'Vu, Jenny M Baxter'
'Leighton, James L.'

_publ_section_title
;
 A new synthesis of pyrrolidines by way of an enantioselective
 Mannich/diastereoselective hydroamination reaction sequence.
;
_journal_issue 15
_journal_name_full 'Organic letters'
_journal_page_first 4056
_journal_page_last 4059
_journal_paper_doi 10.1021/ol201566u
_journal_volume 13
_journal_year 2011
_chemical_absolute_configuration ad
_chemical_formula_sum 'C29 H28.5 F3 I N3 O1.75'
_chemical_formula_weight 630.95
_chemical_name_systematic
;

 ?

;
_space_group_IT_number 4
_symmetry_cell_setting monoclinic
_symmetry_space_group_name_Hall 'P 2yb'
_symmetry_space_group_name_H-M 'P 1 21 1'
_atom_sites_solution_hydrogens geom
_atom_sites_solution_primary direct
_atom_sites_solution_secondary difmap
_audit_creation_method SHELXL-97
_cell_angle_alpha 90.00
_cell_angle_beta 101.8140(10)
_cell_angle_gamma 90.00
_cell_formula_units_Z 8
_cell_length_a 13.5694(5)
_cell_length_b 17.6210(6)
_cell_length_c 24.7835(9)
_cell_measurement_reflns_used 9962
_cell_measurement_temperature 125(2)
_cell_measurement_theta_max 31.77
_cell_measurement_theta_min 2.50
_cell_volume 5800.4(4)
_computing_cell_refinement 'Bruker SMART'
_computing_data_collection 'Bruker SMART'
_computing_data_reduction 'Bruker SAINT'
_computing_molecular_graphics 'Bruker SHELXTL'
_computing_publication_material 'Bruker SHELXTL'
_computing_structure_refinement 'SHELXL-97 (Sheldrick, 1997)'
_computing_structure_solution 'SHELXS-97 (Sheldrick, 1990)'
_diffrn_ambient_temperature 125(2)
_diffrn_measured_fraction_theta_full 1.000
_diffrn_measured_fraction_theta_max 1.000
_diffrn_measurement_device_type 'CCD area detector'
_diffrn_measurement_method 'phi and omega scans'
_diffrn_radiation_monochromator graphite
_diffrn_radiation_source 'fine-focus sealed tube'
_diffrn_radiation_type MoK\a
_diffrn_radiation_wavelength 0.71073
_diffrn_reflns_av_R_equivalents 0.0336
_diffrn_reflns_av_sigmaI/netI 0.0463
_diffrn_reflns_limit_h_max 19
_diffrn_reflns_limit_h_min -19
_diffrn_reflns_limit_k_max 25
_diffrn_reflns_limit_k_min -25
_diffrn_reflns_limit_l_max 35
_diffrn_reflns_limit_l_min -35
_diffrn_reflns_number 94260
_diffrn_reflns_theta_full 30.51
_diffrn_reflns_theta_max 30.51
_diffrn_reflns_theta_min 1.43
_exptl_absorpt_coefficient_mu 1.152
_exptl_absorpt_correction_T_max 0.9135
_exptl_absorpt_correction_T_min 0.6752
_exptl_absorpt_correction_type empirical
_exptl_absorpt_process_details SADABS
_exptl_crystal_colour COLORLESS
_exptl_crystal_density_diffrn 1.445
_exptl_crystal_density_method 'not measured'
_exptl_crystal_description BLOCK
_exptl_crystal_F_000 2540
_exptl_crystal_size_max 0.37
_exptl_crystal_size_mid 0.11
_exptl_crystal_size_min 0.08
_platon_squeeze_details
;
The unit cell contains 6 diethylether molecules which have been treated
as a diffuse contribution to the overall scattering without specific
atom positions by SQUEEZE/PLATON.
;
_refine_diff_density_max 1.295
_refine_diff_density_min -0.888
_refine_diff_density_rms 0.071
_refine_ls_abs_structure_details 'Flack H D (1983), Acta Cryst. A39, 876-881'
_refine_ls_abs_structure_Flack -0.007(7)
_refine_ls_extinction_method none
_refine_ls_goodness_of_fit_ref 0.986
_refine_ls_hydrogen_treatment constr
_refine_ls_matrix_type full
_refine_ls_number_parameters 1226
_refine_ls_number_reflns 35372
_refine_ls_number_restraints 1
_refine_ls_restrained_S_all 0.986
_refine_ls_R_factor_all 0.0618
_refine_ls_R_factor_gt 0.0420
_refine_ls_shift/su_max 0.002
_refine_ls_shift/su_mean 0.000
_refine_ls_structure_factor_coef Fsqd
_refine_ls_weighting_details 'calc w=1/[\s^2^(Fo^2^)+(0.0505P)^2^+0.0000P] where P=(Fo^2^+2Fc^2^)/3'
_refine_ls_weighting_scheme calc
_refine_ls_wR_factor_gt 0.0912
_refine_ls_wR_factor_ref 0.0979
_reflns_number_gt 26330
_reflns_number_total 35372
_reflns_threshold_expression >2sigma(I)
_cod_data_source_file ol201566u_si_002.cif
_cod_data_source_block jbws10p
_cod_depositor_comments
;
The following automatic conversions were performed:

'_symmetry_cell_setting' value 'Monoclinic' changed to 'monoclinic'
according to /home/saulius/struct/CIF-dictionaries/cif_core.dic
dictionary named 'cif_core.dic' version 2.4.1 from
2010-06-29.

'_exptl_absorpt_correction_type' value 'EMPIRICAL'
changed to 'empirical' according to
/home/saulius/struct/CIF-dictionaries/cif_core.dic dictionary named
'cif_core.dic' version 2.4.1 from
2010-06-29.

'_refine_ls_hydrogen_treatment' value 'CONSTR' changed
to 'constr' according to
/home/saulius/struct/CIF-dictionaries/cif_core.dic dictionary named
'cif_core.dic' version 2.4.1 from 2010-06-29.

Automatic conversion script
Id: cif_fix_values 1715 2011-07-08 13:25:40Z adriana 
;
_cod_original_sg_symbol_H-M P2(1)
_cod_original_formula_sum 'C29 H28.50 F3 I N3 O1.75'
_cod_database_code 1502327

loop_
_symmetry_equiv_pos_as_xyz
'x, y, z'
'-x, y+1/2, -z'

loop_
_atom_site_label
_atom_site_type_symbol
_atom_site_fract_x
_atom_site_fract_y
_atom_site_fract_z
_atom_site_U_iso_or_equiv
_atom_site_adp_type
_atom_site_occupancy
_atom_site_symmetry_multiplicity
_atom_site_calc_flag
_atom_site_refinement_flags
I1 I 0.408610(15) 0.563852(13) 0.056517(9) 0.04196(6) Uani 1 1 d .
F1 F -0.1019(3) 0.45403(18) 0.19969(16) 0.1268(16) Uani 1 1 d .
F2 F -0.1158(2) 0.56246(18) 0.22454(9) 0.0775(8) Uani 1 1 d .
F3 F -0.2324(2) 0.5181(2) 0.16491(12) 0.1127(14) Uani 1 1 d .
O1 O 0.03705(15) 0.71236(11) 0.00075(9) 0.0296(4) Uani 1 1 d .
N1 N 0.15483(19) 0.78716(15) -0.13699(11) 0.0349(6) Uani 1 1 d .
N2 N 0.19773(16) 0.65145(13) -0.02905(9) 0.0215(4) Uani 1 1 d .
N3 N 0.14733(16) 0.61466(12) 0.00664(8) 0.0209(4) Uani 1 1 d .
H3A H 0.1676 0.5701 0.0208 0.025 Uiso 1 1 calc R
C1 C 0.2045(2) 0.73529(16) -0.12241(12) 0.0271(6) Uani 1 1 d .
C2 C 0.27348(19) 0.67169(15) -0.10250(11) 0.0224(5) Uani 1 1 d .
C3 C 0.3476(2) 0.69970(17) -0.05062(11) 0.0284(6) Uani 1 1 d .
H3B H 0.4063 0.6653 -0.0412 0.034 Uiso 1 1 calc R
H3C H 0.3719 0.7515 -0.0563 0.034 Uiso 1 1 calc R
C4 C 0.28581(19) 0.69919(16) -0.00507(11) 0.0257(5) Uani 1 1 d .
H4A H 0.2606 0.7520 -0.0019 0.031 Uiso 1 1 calc R
C5 C 0.21526(18) 0.60955(15) -0.07674(10) 0.0201(5) Uani 1 1 d .
H5A H 0.2611 0.5658 -0.0642 0.024 Uiso 1 1 calc R
C6 C 0.06624(19) 0.64920(14) 0.01907(10) 0.0202(5) Uani 1 1 d .
C7 C -0.1322(3) 0.5203(2) 0.18108(15) 0.0484(9) Uani 1 1 d .
C8 C 0.3437(2) 0.67605(18) 0.05160(13) 0.0321(6) Uani 1 1 d .
H8A H 0.2978 0.6791 0.0778 0.039 Uiso 1 1 calc R
H8B H 0.3985 0.7132 0.0637 0.039 Uiso 1 1 calc R
C9 C 0.3991(2) 0.5795(2) -0.23432(13) 0.0461(9) Uani 1 1 d .
H9A H 0.4259 0.5580 -0.2634 0.055 Uiso 1 1 calc R
C10 C 0.4421(2) 0.5626(2) -0.18046(13) 0.0462(8) Uani 1 1 d .
H10A H 0.4996 0.5306 -0.1725 0.055 Uiso 1 1 calc R
C11 C 0.4021(2) 0.5922(2) -0.13794(12) 0.0375(7) Uani 1 1 d .
H11A H 0.4312 0.5793 -0.1009 0.045 Uiso 1 1 calc R
C12 C 0.3192(2) 0.64086(17) -0.14916(11) 0.0263(6) Uani 1 1 d .
C13 C 0.2771(2) 0.65681(18) -0.20389(12) 0.0304(6) Uani 1 1 d .
H13A H 0.2195 0.6887 -0.2122 0.036 Uiso 1 1 calc R
C14 C 0.3167(2) 0.6276(2) -0.24630(12) 0.0367(7) Uani 1 1 d .
H14A H 0.2880 0.6403 -0.2834 0.044 Uiso 1 1 calc R
C15 C 0.12014(18) 0.58103(14) -0.11394(10) 0.0201(5) Uani 1 1 d .
C16 C 0.02980(19) 0.61995(15) -0.12131(11) 0.0226(5) Uani 1 1 d .
H16A H 0.0255 0.6658 -0.1017 0.027 Uiso 1 1 calc R
C17 C -0.0551(2) 0.59196(17) -0.15753(11) 0.0265(6) Uani 1 1 d .
H17A H -0.1170 0.6189 -0.1627 0.032 Uiso 1 1 calc R
C18 C -0.0489(2) 0.52484(18) -0.18593(11) 0.0291(6) Uani 1 1 d .
H18A H -0.1064 0.5060 -0.2108 0.035 Uiso 1 1 calc R
C19 C 0.0410(2) 0.48540(18) -0.17795(11) 0.0297(6) Uani 1 1 d .
H19A H 0.0449 0.4389 -0.1969 0.036 Uiso 1 1 calc R
C20 C 0.1251(2) 0.51342(15) -0.14256(11) 0.0243(5) Uani 1 1 d .
H20A H 0.1869 0.4864 -0.1377 0.029 Uiso 1 1 calc R
C21 C 0.0154(2) 0.60936(15) 0.05879(11) 0.0234(5) Uani 1 1 d .
C22 C 0.0689(2) 0.56625(18) 0.10252(10) 0.0293(6) Uani 1 1 d .
H22A H 0.1389 0.5574 0.1056 0.035 Uiso 1 1 calc R
C23 C 0.0196(2) 0.53684(18) 0.14099(12) 0.0345(7) Uani 1 1 d .
H23A H 0.0556 0.5079 0.1710 0.041 Uiso 1 1 calc R
C24 C -0.0832(2) 0.54939(17) 0.13610(12) 0.0329(7) Uani 1 1 d .
C25 C -0.1368(2) 0.58843(17) 0.09245(13) 0.0337(7) Uani 1 1 d .
H25A H -0.2074 0.5948 0.0888 0.040 Uiso 1 1 calc R
C26 C -0.0882(2) 0.61911(16) 0.05312(12) 0.0279(6) Uani 1 1 d .
H26A H -0.1254 0.6465 0.0226 0.033 Uiso 1 1 calc R
I101 I 0.35203(2) 0.328798(19) -0.124277(12) 0.06780(9) Uani 1 1 d .
F101 F -0.38049(14) 0.48171(14) -0.08296(9) 0.0549(6) Uani 1 1 d .
F102 F -0.38917(15) 0.41183(17) -0.01374(11) 0.0715(8) Uani 1 1 d .
F103 F -0.35690(17) 0.52908(18) -0.00209(12) 0.0823(8) Uani 1 1 d .
O101 O 0.15177(14) 0.45182(10) 0.00456(8) 0.0245(4) Uani 1 1 d .
N101 N 0.30468(19) 0.14447(15) 0.11242(12) 0.0359(6) Uani 1 1 d .
N102 N 0.20022(14) 0.29524(12) 0.01571(9) 0.0194(4) Uani 1 1 d .
N103 N 0.10459(15) 0.32789(12) -0.00081(9) 0.0193(4) Uani 1 1 d .
H10B H 0.0534 0.2973 -0.0124 0.023 Uiso 1 1 calc R
C101 C 0.32813(19) 0.19955(15) 0.09461(12) 0.0251(5) Uani 1 1 d .
C102 C 0.35652(18) 0.27037(15) 0.06976(11) 0.0215(5) Uani 1 1 d .
C103 C 0.3609(2) 0.25508(17) 0.00813(11) 0.0273(6) Uani 1 1 d .
H10C H 0.4176 0.2833 -0.0020 0.033 Uiso 1 1 calc R
H10D H 0.3706 0.2003 0.0021 0.033 Uiso 1 1 calc R
C104 C 0.25985(19) 0.28225(15) -0.02695(11) 0.0240(5) Uani 1 1 d .
H10E H 0.2287 0.2405 -0.0521 0.029 Uiso 1 1 calc R
C105 C 0.26702(18) 0.32789(14) 0.06434(10) 0.0182(5) Uani 1 1 d .
H10F H 0.2901 0.3791 0.0548 0.022 Uiso 1 1 calc R
C106 C 0.08586(19) 0.40253(14) -0.00022(10) 0.0187(5) Uani 1 1 d .
C107 C -0.3375(2) 0.4691(2) -0.03004(15) 0.0415(8) Uani 1 1 d .
C108 C 0.2701(2) 0.35308(18) -0.06053(13) 0.0349(7) Uani 1 1 d .
H10G H 0.3057 0.3930 -0.0359 0.042 Uiso 1 1 calc R
H10H H 0.2023 0.3724 -0.0774 0.042 Uiso 1 1 calc R
C109 C 0.6193(2) 0.3737(2) 0.17005(14) 0.0405(8) Uani 1 1 d .
H10I H 0.6766 0.3973 0.1922 0.049 Uiso 1 1 calc R
C110 C 0.5835(2) 0.39849(18) 0.11700(14) 0.0345(7) Uani 1 1 d .
H11B H 0.6166 0.4387 0.1023 0.041 Uiso 1 1 calc R
C111 C 0.49858(19) 0.36441(17) 0.08474(12) 0.0271(6) Uani 1 1 d .
H11C H 0.4729 0.3824 0.0485 0.033 Uiso 1 1 calc R
C112 C 0.45140(18) 0.30425(15) 0.10548(11) 0.0229(5) Uani 1 1 d .
C113 C 0.4881(2) 0.27917(16) 0.15882(12) 0.0290(6) Uani 1 1 d .
H11D H 0.4562 0.2381 0.1733 0.035 Uiso 1 1 calc R
C114 C 0.5717(2) 0.31421(19) 0.19115(13) 0.0380(7) Uani 1 1 d .
H11E H 0.5963 0.2973 0.2278 0.046 Uiso 1 1 calc R
C115 C 0.21968(18) 0.33457(15) 0.11379(10) 0.0211(5) Uani 1 1 d .
C116 C 0.14500(19) 0.28558(15) 0.12336(11) 0.0244(5) Uani 1 1 d .
H11F H 0.1205 0.2469 0.0974 0.029 Uiso 1 1 calc R
C117 C 0.1055(2) 0.29300(18) 0.17140(12) 0.0300(6) Uani 1 1 d .
H11G H 0.0537 0.2598 0.1776 0.036 Uiso 1 1 calc R
C118 C 0.1424(2) 0.34886(18) 0.20949(12) 0.0325(7) Uani 1 1 d .
H11H H 0.1171 0.3531 0.2424 0.039 Uiso 1 1 calc R
C119 C 0.2152(2) 0.39802(17) 0.20001(12) 0.0313(6) Uani 1 1 d .
H11I H 0.2399 0.4361 0.2265 0.038 Uiso 1 1 calc R
C120 C 0.2536(2) 0.39302(16) 0.15193(11) 0.0266(6) Uani 1 1 d .
H12A H 0.3021 0.4286 0.1450 0.032 Uiso 1 1 calc R
C121 C -0.02453(19) 0.42072(14) -0.00625(10) 0.0199(5) Uani 1 1 d .
C122 C -0.06847(19) 0.46979(15) -0.04822(11) 0.0242(5) Uani 1 1 d .
H12B H -0.0288 0.4928 -0.0711 0.029 Uiso 1 1 calc R
C123 C -0.1711(2) 0.48488(17) -0.05645(12) 0.0287(6) Uani 1 1 d .
H12C H -0.2025 0.5172 -0.0856 0.034 Uiso 1 1 calc R
C124 C -0.2271(2) 0.45215(16) -0.02161(12) 0.0263(6) Uani 1 1 d .
C125 C -0.1823(2) 0.40569(15) 0.02123(11) 0.0251(5) Uani 1 1 d .
H12D H -0.2210 0.3851 0.0456 0.030 Uiso 1 1 calc R
C126 C -0.0805(2) 0.38910(15) 0.02857(11) 0.0239(5) Uani 1 1 d .
H12E H -0.0496 0.3561 0.0574 0.029 Uiso 1 1 calc R
I201 I -0.402186(17) 0.526146(14) -0.543276(10) 0.04726(6) Uani 1 1 d .
F201 F 0.2396(2) 0.50215(19) -0.65196(12) 0.0864(9) Uani 1 1 d .
F202 F 0.1033(2) 0.50207(18) -0.71130(9) 0.0836(10) Uani 1 1 d .
F203 F 0.1470(2) 0.40661(15) -0.65948(12) 0.0850(9) Uani 1 1 d .
O201 O -0.03944(15) 0.67429(11) -0.48435(8) 0.0292(4) Uani 1 1 d .
N201 N -0.1528(2) 0.72083(19) -0.32927(15) 0.0561(9) Uani 1 1 d .
N202 N -0.19258(17) 0.60526(14) -0.45170(10) 0.0285(5) Uani 1 1 d .
N203 N -0.14431(16) 0.57344(13) -0.49059(9) 0.0246(5) Uani 1 1 d .
H20B H -0.1647 0.5301 -0.5067 0.030 Uiso 1 1 calc R
C201 C -0.2021(2) 0.6717(2) -0.34923(14) 0.0394(8) Uani 1 1 d .
C202 C -0.2677(2) 0.60955(17) -0.37589(13) 0.0314(6) Uani 1 1 d .
C203 C -0.3428(2) 0.6444(2) -0.42606(13) 0.0368(7) Uani 1 1 d .
H20C H -0.4011 0.6104 -0.4382 0.044 Uiso 1 1 calc R
H20D H -0.3677 0.6944 -0.4163 0.044 Uiso 1 1 calc R
C204 C -0.2820(2) 0.65310(17) -0.47146(13) 0.0331(6) Uani 1 1 d .
H20E H -0.2580 0.7069 -0.4702 0.040 Uiso 1 1 calc R
C205 C -0.20544(19) 0.55577(17) -0.40632(11) 0.0268(5) Uani 1 1 d .
H20F H -0.2475 0.5110 -0.4213 0.032 Uiso 1 1 calc R
C206 C -0.0652(2) 0.61112(16) -0.50289(11) 0.0244(5) Uani 1 1 d .
C207 C 0.1424(3) 0.4819(2) -0.66150(15) 0.0506(9) Uani 1 1 d .
C208 C -0.3391(3) 0.6385(2) -0.52937(15) 0.0410(8) Uani 1 1 d .
H20G H -0.2933 0.6471 -0.5551 0.049 Uiso 1 1 calc R
H20H H -0.3945 0.6760 -0.5383 0.049 Uiso 1 1 calc R
C209 C -0.3931(2) 0.4800(2) -0.25946(14) 0.0446(8) Uani 1 1 d .
H20I H -0.4198 0.4501 -0.2339 0.053 Uiso 1 1 calc R
C210 C -0.4218(3) 0.4653(2) -0.31458(15) 0.0471(9) Uani 1 1 d .
H21A H -0.4673 0.4251 -0.3271 0.057 Uiso 1 1 calc R
C211 C -0.3842(2) 0.5095(2) -0.35237(14) 0.0392(8) Uani 1 1 d .
H21B H -0.4062 0.5004 -0.3907 0.047 Uiso 1 1 calc R
C212 C -0.3149(2) 0.5667(2) -0.33440(11) 0.0324(6) Uani 1 1 d .
C213 C -0.2875(2) 0.5809(2) -0.27793(12) 0.0375(7) Uani 1 1 d .
H21C H -0.2419 0.6208 -0.2647 0.045 Uiso 1 1 calc R
C214 C -0.3272(2) 0.5362(2) -0.24057(13) 0.0460(9) Uani 1 1 d .
H21D H -0.3079 0.5455 -0.2021 0.055 Uiso 1 1 calc R
C215 C -0.1060(2) 0.52860(17) -0.37206(11) 0.0268(5) Uani 1 1 d .
C216 C -0.0187(2) 0.57238(18) -0.36698(11) 0.0300(6) Uani 1 1 d .
H21E H -0.0208 0.6201 -0.3850 0.036 Uiso 1 1 calc R
C217 C 0.0719(2) 0.54536(18) -0.33509(12) 0.0346(7) Uani 1 1 d .
H21F H 0.1318 0.5745 -0.3316 0.041 Uiso 1 1 calc R
C218 C 0.0737(2) 0.4766(2) -0.30891(12) 0.0386(8) Uani 1 1 d .
H21G H 0.1352 0.4587 -0.2872 0.046 Uiso 1 1 calc R
C219 C -0.0118(3) 0.4330(2) -0.31342(12) 0.0377(7) Uani 1 1 d .
H21H H -0.0092 0.3856 -0.2949 0.045 Uiso 1 1 calc R
C220 C -0.1018(2) 0.45890(18) -0.34527(12) 0.0314(6) Uani 1 1 d .
H22B H -0.1608 0.4288 -0.3488 0.038 Uiso 1 1 calc R
C221 C -0.01474(19) 0.57335(15) -0.54340(10) 0.0229(5) Uani 1 1 d .
C222 C -0.0669(2) 0.53429(17) -0.58955(11) 0.0292(6) Uani 1 1 d .
H22C H -0.1376 0.5274 -0.5947 0.035 Uiso 1 1 calc R
C223 C -0.0150(2) 0.50559(18) -0.62779(12) 0.0351(7) Uani 1 1 d .
H22D H -0.0503 0.4799 -0.6596 0.042 Uiso 1 1 calc R
C224 C 0.0881(2) 0.51452(17) -0.61946(12) 0.0335(7) Uani 1 1 d .
C225 C 0.1415(2) 0.55062(16) -0.57311(11) 0.0287(6) Uani 1 1 d .
H22E H 0.2127 0.5547 -0.5673 0.034 Uiso 1 1 calc R
C226 C 0.0903(2) 0.58081(16) -0.53514(11) 0.0276(6) Uani 1 1 d .
H22F H 0.1263 0.6066 -0.5035 0.033 Uiso 1 1 calc R
I301 I -0.33358(2) 0.268356(19) -0.371509(11) 0.06637(9) Uani 1 1 d .
F301 F 0.36533(18) 0.4740(2) -0.50124(15) 0.1133(14) Uani 1 1 d .
F302 F 0.39482(16) 0.35837(18) -0.48117(12) 0.0806(9) Uani 1 1 d .
F303 F 0.38823(15) 0.43757(15) -0.41786(10) 0.0636(7) Uani 1 1 d .
O301 O -0.14535(14) 0.41036(11) -0.49827(8) 0.0268(4) Uani 1 1 d .
N301 N -0.3003(2) 0.10424(15) -0.60943(11) 0.0369(6) Uani 1 1 d .
N302 N -0.19835(15) 0.25602(13) -0.51862(8) 0.0202(4) Uani 1 1 d .
N303 N -0.10154(15) 0.28592(12) -0.50209(9) 0.0210(4) Uani 1 1 d .
H30A H -0.0509 0.2539 -0.4938 0.025 Uiso 1 1 calc R
C301 C -0.3241(2) 0.16078(17) -0.59337(11) 0.0267(6) Uani 1 1 d .
C302 C -0.35420(19) 0.23300(15) -0.57178(11) 0.0233(5) Uani 1 1 d .
C303 C -0.3608(2) 0.21932(18) -0.51025(11) 0.0301(6) Uani 1 1 d .
H30B H -0.4133 0.2520 -0.4999 0.036 Uiso 1 1 calc R
H30C H -0.3775 0.1656 -0.5044 0.036 Uiso 1 1 calc R
C304 C -0.2557(2) 0.23958(16) -0.47541(11) 0.0247(5) Uani 1 1 d .
H30D H -0.2264 0.1937 -0.4543 0.030 Uiso 1 1 calc R
C305 C -0.26463(18) 0.29092(15) -0.56592(10) 0.0207(5) Uani 1 1 d .
H30E H -0.2873 0.3415 -0.5549 0.025 Uiso 1 1 calc R
C306 C -0.08061(19) 0.36123(15) -0.49797(10) 0.0217(5) Uani 1 1 d .
C307 C 0.3448(2) 0.4195(2) -0.46884(16) 0.0456(9) Uani 1 1 d .
C308 C -0.2579(3) 0.3039(2) -0.43589(13) 0.0379(7) Uani 1 1 d .
H30F H -0.2937 0.3478 -0.4558 0.045 Uiso 1 1 calc R
H30G H -0.1883 0.3198 -0.4195 0.045 Uiso 1 1 calc R
C309 C -0.6241(2) 0.3238(2) -0.67338(15) 0.0452(8) Uani 1 1 d .
H30H H -0.6834 0.3445 -0.6957 0.054 Uiso 1 1 calc R
C310 C -0.5848(2) 0.3553(2) -0.62222(17) 0.0448(8) Uani 1 1 d .
H31A H -0.6174 0.3974 -0.6094 0.054 Uiso 1 1 calc R
C311 C -0.4987(2) 0.32587(18) -0.58991(13) 0.0335(6) Uani 1 1 d .
H31B H -0.4716 0.3482 -0.5551 0.040 Uiso 1 1 calc R
C312 C -0.45079(19) 0.26338(17) -0.60783(11) 0.0259(5) Uani 1 1 d .
C313 C -0.4903(2) 0.23316(18) -0.65956(12) 0.0327(6) Uani 1 1 d .
H31C H -0.4572 0.1919 -0.6730 0.039 Uiso 1 1 calc R
C314 C -0.5775(2) 0.2628(2) -0.69174(13) 0.0411(7) Uani 1 1 d .
H31D H -0.6050 0.2408 -0.7266 0.049 Uiso 1 1 calc R
C315 C -0.21830(18) 0.30035(15) -0.61537(10) 0.0214(5) Uani 1 1 d .
C316 C -0.14626(19) 0.25054(16) -0.62733(11) 0.0253(5) Uani 1 1 d .
H31E H -0.1251 0.2088 -0.6035 0.030 Uiso 1 1 calc R
C317 C -0.1044(2) 0.26101(18) -0.67389(11) 0.0281(6) Uani 1 1 d .
H31F H -0.0550 0.2268 -0.6816 0.034 Uiso 1 1 calc R
C318 C -0.1361(2) 0.32238(18) -0.70890(11) 0.0329(7) Uani 1 1 d .
H31G H -0.1094 0.3296 -0.7411 0.039 Uiso 1 1 calc R
C319 C -0.2067(2) 0.37249(18) -0.69642(12) 0.0333(7) Uani 1 1 d .
H31H H -0.2268 0.4149 -0.7197 0.040 Uiso 1 1 calc R
C320 C -0.2483(2) 0.36164(17) -0.65044(11) 0.0290(6) Uani 1 1 d .
H32A H -0.2974 0.3961 -0.6428 0.035 Uiso 1 1 calc R
C321 C 0.02983(19) 0.37800(15) -0.49171(11) 0.0227(5) Uani 1 1 d .
C322 C 0.0774(2) 0.42248(16) -0.44776(11) 0.0275(6) Uani 1 1 d .
H32B H 0.0396 0.4440 -0.4232 0.033 Uiso 1 1 calc R
C323 C 0.1801(2) 0.43535(18) -0.43978(12) 0.0322(6) Uani 1 1 d .
H32C H 0.2133 0.4648 -0.4093 0.039 Uiso 1 1 calc R
C324 C 0.2342(2) 0.40499(17) -0.47657(13) 0.0313(6) Uani 1 1 d .
C325 C 0.1864(2) 0.36262(17) -0.52138(12) 0.0293(6) Uani 1 1 d .
H32D H 0.2234 0.3438 -0.5472 0.035 Uiso 1 1 calc R
C326 C 0.0845(2) 0.34773(15) -0.52850(12) 0.0269(6) Uani 1 1 d .
H32E H 0.0519 0.3170 -0.5583 0.032 Uiso 1 1 calc R

loop_
_atom_site_aniso_label
_atom_site_aniso_U_11
_atom_site_aniso_U_22
_atom_site_aniso_U_33
_atom_site_aniso_U_23
_atom_site_aniso_U_13
_atom_site_aniso_U_12
I1 0.03394(10) 0.04328(12) 0.04438(11) 0.00735(10) -0.00199(8) 0.00882(9)
F1 0.211(4) 0.0645(19) 0.146(3) 0.054(2) 0.133(3) 0.019(2)
F2 0.0954(18) 0.103(2) 0.0455(12) -0.0119(14) 0.0418(12) -0.0363(17)
F3 0.0708(18) 0.201(4) 0.0681(17) 0.038(2) 0.0190(14) -0.068(2)
O1 0.0332(11) 0.0232(10) 0.0360(11) 0.0090(8) 0.0153(9) 0.0082(8)
N1 0.0327(13) 0.0327(14) 0.0411(15) 0.0061(11) 0.0116(11) 0.0014(11)
N2 0.0190(10) 0.0247(11) 0.0217(11) 0.0009(9) 0.0063(8) -0.0009(8)
N3 0.0245(11) 0.0188(10) 0.0202(10) 0.0059(8) 0.0062(8) 0.0039(8)
C1 0.0245(13) 0.0291(14) 0.0292(14) 0.0024(11) 0.0088(11) -0.0022(11)
C2 0.0194(12) 0.0253(13) 0.0239(13) 0.0018(10) 0.0077(10) -0.0001(10)
C3 0.0221(13) 0.0344(15) 0.0283(14) 0.0024(12) 0.0040(11) -0.0061(11)
C4 0.0226(13) 0.0262(14) 0.0277(14) -0.0025(11) 0.0036(10) -0.0046(11)
C5 0.0172(11) 0.0242(13) 0.0197(12) 0.0016(10) 0.0055(9) -0.0002(10)
C6 0.0202(12) 0.0192(12) 0.0214(12) 0.0020(10) 0.0050(9) 0.0012(9)
C7 0.062(2) 0.050(2) 0.0419(19) 0.0004(17) 0.0288(17) -0.0165(18)
C8 0.0265(14) 0.0341(16) 0.0338(16) -0.0056(12) 0.0016(12) -0.0004(12)
C9 0.0343(16) 0.073(3) 0.0349(16) 0.0005(16) 0.0160(13) 0.0172(17)
C10 0.0410(17) 0.062(2) 0.0392(17) 0.0089(18) 0.0171(14) 0.0206(18)
C11 0.0347(16) 0.055(2) 0.0239(14) 0.0097(13) 0.0092(12) 0.0171(15)
C12 0.0200(12) 0.0338(15) 0.0261(13) 0.0048(11) 0.0068(10) 0.0002(11)
C13 0.0208(13) 0.0405(16) 0.0297(14) 0.0036(12) 0.0045(11) 0.0035(12)
C14 0.0284(15) 0.055(2) 0.0251(15) 0.0009(14) 0.0024(12) 0.0028(14)
C15 0.0175(11) 0.0244(14) 0.0186(11) 0.0034(9) 0.0045(9) -0.0025(9)
C16 0.0230(12) 0.0229(13) 0.0226(12) 0.0017(10) 0.0066(10) -0.0010(10)
C17 0.0196(12) 0.0330(14) 0.0247(13) 0.0058(11) -0.0007(10) 0.0008(11)
C18 0.0308(14) 0.0331(15) 0.0204(12) 0.0014(12) -0.0019(10) -0.0057(13)
C19 0.0387(16) 0.0306(15) 0.0204(13) -0.0013(11) 0.0076(11) -0.0023(13)
C20 0.0236(12) 0.0240(14) 0.0264(13) 0.0016(10) 0.0081(10) 0.0011(10)
C21 0.0284(13) 0.0215(13) 0.0226(12) 0.0010(10) 0.0106(10) 0.0013(10)
C22 0.0323(14) 0.0336(14) 0.0235(12) 0.0022(12) 0.0089(10) 0.0015(13)
C23 0.0459(17) 0.0312(15) 0.0259(14) 0.0064(12) 0.0064(12) -0.0013(14)
C24 0.0452(17) 0.0288(16) 0.0301(14) -0.0049(11) 0.0198(13) -0.0132(13)
C25 0.0326(15) 0.0300(15) 0.0418(17) -0.0019(13) 0.0157(13) -0.0043(12)
C26 0.0279(14) 0.0248(13) 0.0328(15) 0.0018(11) 0.0108(11) -0.0007(11)
I101 0.0852(2) 0.0788(2) 0.05494(16) 0.01436(14) 0.05060(15) 0.01642(16)
F101 0.0264(9) 0.0763(15) 0.0579(13) 0.0282(12) -0.0009(9) 0.0012(10)
F102 0.0229(10) 0.105(2) 0.0881(18) 0.0483(16) 0.0138(10) -0.0050(11)
F103 0.0437(13) 0.106(2) 0.099(2) -0.0199(17) 0.0173(13) 0.0358(14)
O101 0.0221(9) 0.0187(9) 0.0325(10) 0.0037(8) 0.0050(8) -0.0008(7)
N101 0.0324(13) 0.0260(13) 0.0474(16) 0.0046(11) 0.0034(11) 0.0006(11)
N102 0.0129(9) 0.0215(10) 0.0245(11) -0.0040(8) 0.0053(8) 0.0029(8)
N103 0.0157(9) 0.0180(10) 0.0229(10) -0.0006(8) 0.0009(8) 0.0001(8)
C101 0.0179(12) 0.0223(13) 0.0337(15) -0.0023(11) 0.0020(10) 0.0024(10)
C102 0.0178(11) 0.0200(12) 0.0266(13) 0.0000(10) 0.0042(9) 0.0018(10)
C103 0.0227(13) 0.0300(15) 0.0308(14) -0.0078(12) 0.0089(11) 0.0039(11)
C104 0.0260(13) 0.0249(14) 0.0227(12) -0.0027(10) 0.0085(10) -0.0004(10)
C105 0.0178(11) 0.0155(11) 0.0218(12) -0.0022(10) 0.0051(9) 0.0009(9)
C106 0.0209(12) 0.0202(12) 0.0145(11) 0.0009(9) 0.0028(9) 0.0002(10)
C107 0.0244(15) 0.046(2) 0.055(2) 0.0135(16) 0.0104(14) 0.0050(14)
C108 0.0373(16) 0.0334(16) 0.0386(17) 0.0052(13) 0.0184(13) 0.0033(13)
C109 0.0282(15) 0.0439(18) 0.0443(19) -0.0008(15) -0.0047(13) -0.0049(14)
C110 0.0267(14) 0.0307(15) 0.0456(18) 0.0013(13) 0.0064(13) -0.0072(12)
C111 0.0179(12) 0.0321(15) 0.0301(14) 0.0021(12) 0.0020(10) 0.0008(11)
C112 0.0162(11) 0.0230(13) 0.0291(13) -0.0020(10) 0.0039(10) 0.0039(10)
C113 0.0257(13) 0.0277(15) 0.0325(15) 0.0033(11) 0.0031(11) 0.0027(11)
C114 0.0336(16) 0.0409(19) 0.0343(16) 0.0038(13) -0.0055(13) 0.0001(13)
C115 0.0203(12) 0.0222(12) 0.0203(12) 0.0027(10) 0.0030(9) 0.0048(10)
C116 0.0228(12) 0.0266(14) 0.0245(13) -0.0047(10) 0.0065(10) -0.0016(10)
C117 0.0291(14) 0.0374(16) 0.0260(14) 0.0006(12) 0.0115(11) -0.0014(12)
C118 0.0366(16) 0.0391(17) 0.0231(14) -0.0055(12) 0.0093(12) 0.0017(13)
C119 0.0385(16) 0.0317(15) 0.0246(14) -0.0086(11) 0.0086(12) -0.0022(13)
C120 0.0266(13) 0.0250(14) 0.0273(14) -0.0042(11) 0.0033(11) -0.0017(11)
C121 0.0188(12) 0.0189(12) 0.0207(12) -0.0002(10) 0.0008(9) 0.0000(9)
C122 0.0217(12) 0.0249(13) 0.0263(13) 0.0077(11) 0.0059(10) 0.0010(10)
C123 0.0218(13) 0.0341(15) 0.0293(14) 0.0080(12) 0.0036(11) 0.0065(11)
C124 0.0194(12) 0.0304(14) 0.0287(14) 0.0037(11) 0.0041(10) -0.0002(11)
C125 0.0272(13) 0.0207(13) 0.0295(14) 0.0020(10) 0.0105(11) -0.0004(10)
C126 0.0254(13) 0.0228(13) 0.0236(13) 0.0029(10) 0.0048(10) 0.0020(10)
I201 0.03778(12) 0.05619(14) 0.04563(12) -0.01005(11) 0.00344(9) -0.00975(10)
F201 0.0641(16) 0.123(3) 0.0849(19) -0.0362(18) 0.0449(14) 0.0127(16)
F202 0.106(2) 0.116(2) 0.0355(12) 0.0085(13) 0.0310(13) 0.0627(19)
F203 0.138(3) 0.0528(15) 0.0761(18) -0.0161(13) 0.0503(18) 0.0317(16)
O201 0.0345(11) 0.0210(10) 0.0346(11) -0.0091(8) 0.0134(9) -0.0068(8)
N201 0.0410(16) 0.0487(18) 0.083(2) -0.0386(18) 0.0232(16) -0.0055(14)
N202 0.0249(11) 0.0277(12) 0.0362(13) -0.0040(10) 0.0139(10) 0.0017(10)
N203 0.0258(11) 0.0216(11) 0.0290(11) -0.0087(9) 0.0113(9) -0.0037(9)
C201 0.0257(15) 0.0456(19) 0.051(2) -0.0210(16) 0.0164(14) 0.0005(14)
C202 0.0222(13) 0.0332(15) 0.0406(16) -0.0152(13) 0.0106(12) -0.0014(11)
C203 0.0252(14) 0.0429(18) 0.0446(18) -0.0087(14) 0.0126(13) 0.0069(13)
C204 0.0280(15) 0.0260(14) 0.0484(18) -0.0021(13) 0.0152(13) 0.0021(12)
C205 0.0227(12) 0.0296(14) 0.0300(13) -0.0097(12) 0.0096(10) -0.0047(11)
C206 0.0211(12) 0.0256(14) 0.0263(13) -0.0067(11) 0.0042(10) -0.0011(10)
C207 0.065(3) 0.055(2) 0.0378(19) -0.0115(17) 0.0238(17) 0.0119(19)
C208 0.0369(17) 0.0393(18) 0.047(2) 0.0040(15) 0.0100(15) 0.0035(14)
C209 0.0346(17) 0.063(2) 0.0403(18) 0.0048(17) 0.0178(14) 0.0110(17)
C210 0.0372(18) 0.062(2) 0.048(2) -0.0113(18) 0.0223(15) -0.0100(17)
C211 0.0300(15) 0.053(2) 0.0362(16) -0.0109(14) 0.0115(12) -0.0085(14)
C212 0.0238(12) 0.0451(17) 0.0288(13) -0.0116(14) 0.0069(10) 0.0042(14)
C213 0.0242(14) 0.053(2) 0.0336(15) -0.0111(14) 0.0011(12) 0.0073(13)
C214 0.0318(16) 0.076(3) 0.0297(15) -0.0102(16) 0.0048(12) 0.0094(17)
C215 0.0267(13) 0.0294(14) 0.0261(13) -0.0090(12) 0.0100(10) -0.0018(12)
C216 0.0264(13) 0.0355(16) 0.0297(14) -0.0130(12) 0.0094(10) -0.0023(12)
C217 0.0249(13) 0.046(2) 0.0325(15) -0.0156(13) 0.0043(11) -0.0015(12)
C218 0.0347(16) 0.053(2) 0.0259(15) -0.0098(14) 0.0011(12) 0.0096(15)
C219 0.0489(19) 0.0413(18) 0.0228(14) -0.0043(13) 0.0074(13) 0.0070(15)
C220 0.0362(16) 0.0364(16) 0.0244(14) -0.0106(12) 0.0125(12) -0.0046(13)
C221 0.0248(12) 0.0209(13) 0.0243(12) -0.0026(10) 0.0082(10) -0.0025(10)
C222 0.0296(14) 0.0282(14) 0.0291(14) -0.0055(12) 0.0042(11) -0.0016(12)
C223 0.0438(18) 0.0343(16) 0.0263(14) -0.0091(12) 0.0052(12) -0.0001(13)
C224 0.0471(18) 0.0299(16) 0.0287(14) -0.0065(12) 0.0197(13) 0.0049(13)
C225 0.0284(13) 0.0269(15) 0.0333(14) -0.0033(11) 0.0124(11) 0.0006(11)
C226 0.0276(13) 0.0279(15) 0.0277(13) -0.0054(11) 0.0064(11) -0.0025(11)
I301 0.0911(2) 0.07566(19) 0.04689(14) -0.00921(13) 0.04812(15) -0.01043(17)
F301 0.0367(13) 0.161(3) 0.137(3) 0.090(3) 0.0034(15) -0.0289(17)
F302 0.0316(12) 0.111(2) 0.101(2) -0.0452(18) 0.0184(12) 0.0052(13)
F303 0.0252(10) 0.0929(19) 0.0677(15) -0.0218(14) -0.0021(10) -0.0070(11)
O301 0.0261(10) 0.0212(9) 0.0330(10) -0.0053(8) 0.0059(8) 0.0011(8)
N301 0.0387(14) 0.0285(14) 0.0448(15) 0.0015(12) 0.0118(12) -0.0017(11)
N302 0.0189(10) 0.0263(11) 0.0159(10) 0.0032(8) 0.0050(8) 0.0013(9)
N303 0.0188(10) 0.0225(11) 0.0200(10) -0.0009(8) 0.0003(8) -0.0003(8)
C301 0.0256(13) 0.0286(14) 0.0269(14) 0.0019(11) 0.0075(11) -0.0050(11)
C302 0.0208(12) 0.0249(13) 0.0256(13) -0.0026(10) 0.0078(10) -0.0039(10)
C303 0.0294(15) 0.0394(16) 0.0239(14) 0.0047(12) 0.0114(11) -0.0081(13)
C304 0.0240(13) 0.0304(14) 0.0227(13) 0.0038(10) 0.0117(10) 0.0002(11)
C305 0.0184(12) 0.0216(12) 0.0223(12) -0.0004(10) 0.0044(9) 0.0010(10)
C306 0.0230(12) 0.0265(13) 0.0161(11) -0.0019(10) 0.0048(9) -0.0012(10)
C307 0.0233(15) 0.059(2) 0.055(2) 0.0044(18) 0.0094(15) -0.0006(15)
C308 0.0452(18) 0.0402(17) 0.0337(16) -0.0054(13) 0.0206(14) -0.0052(14)
C309 0.0252(15) 0.059(2) 0.048(2) 0.0141(18) -0.0004(14) 0.0014(15)
C310 0.0258(15) 0.0372(18) 0.072(3) 0.0073(17) 0.0103(15) 0.0050(13)
C311 0.0205(13) 0.0353(16) 0.0425(17) -0.0039(14) 0.0014(12) -0.0009(12)
C312 0.0185(12) 0.0272(13) 0.0322(14) 0.0009(12) 0.0061(10) -0.0044(11)
C313 0.0292(15) 0.0400(17) 0.0297(15) 0.0005(12) 0.0077(12) -0.0045(13)
C314 0.0295(15) 0.060(2) 0.0325(16) 0.0047(15) 0.0039(12) -0.0094(15)
C315 0.0197(12) 0.0237(12) 0.0194(12) 0.0008(10) 0.0005(9) -0.0062(10)
C316 0.0243(13) 0.0307(15) 0.0210(12) 0.0024(10) 0.0047(10) -0.0018(11)
C317 0.0251(13) 0.0341(15) 0.0260(13) -0.0029(12) 0.0072(11) -0.0032(12)
C318 0.0374(16) 0.0418(17) 0.0199(13) 0.0015(12) 0.0069(11) -0.0137(14)
C319 0.0394(16) 0.0311(15) 0.0276(14) 0.0090(12) 0.0029(12) -0.0076(13)
C320 0.0313(14) 0.0292(14) 0.0250(13) 0.0024(11) 0.0022(11) -0.0020(12)
C321 0.0223(12) 0.0202(12) 0.0247(13) -0.0020(10) 0.0027(10) -0.0022(10)
C322 0.0258(13) 0.0305(14) 0.0259(14) -0.0062(11) 0.0051(11) -0.0010(11)
C323 0.0252(14) 0.0382(17) 0.0301(15) -0.0051(12) -0.0015(11) -0.0044(12)
C324 0.0214(13) 0.0324(15) 0.0399(16) 0.0078(13) 0.0061(12) -0.0004(11)
C325 0.0286(14) 0.0323(15) 0.0302(15) 0.0008(12) 0.0134(11) -0.0048(12)
C326 0.0322(14) 0.0229(13) 0.0265(14) -0.0037(10) 0.0082(11) -0.0030(11)

loop_
_atom_type_symbol
_atom_type_description
_atom_type_scat_dispersion_real
_atom_type_scat_dispersion_imag
_atom_type_scat_source
C C 0.0033 0.0016 'International Tables Vol C Tables 4.2.6.8 and 6.1.1.4'
H H 0.0000 0.0000 'International Tables Vol C Tables 4.2.6.8 and 6.1.1.4'
N N 0.0061 0.0033 'International Tables Vol C Tables 4.2.6.8 and 6.1.1.4'
O O 0.0106 0.0060 'International Tables Vol C Tables 4.2.6.8 and 6.1.1.4'
F F 0.0171 0.0103 'International Tables Vol C Tables 4.2.6.8 and 6.1.1.4'
I I -0.4742 1.8119 'International Tables Vol C Tables 4.2.6.8 and 6.1.1.4'

loop_
_geom_angle_atom_site_label_1
_geom_angle_atom_site_label_2
_geom_angle_atom_site_label_3
_geom_angle
N3 N2 C5 117.8(2)
N3 N2 C4 118.2(2)
C5 N2 C4 111.2(2)
C6 N3 N2 117.9(2)
N1 C1 C2 176.6(3)
C1 C2 C12 110.3(2)
C1 C2 C3 107.2(2)
C12 C2 C3 116.8(2)
C1 C2 C5 109.2(2)
C12 C2 C5 112.3(2)
C3 C2 C5 100.5(2)
C4 C3 C2 104.4(2)
N2 C4 C8 116.1(2)
N2 C4 C3 103.0(2)
C8 C4 C3 115.1(2)
N2 C5 C15 113.8(2)
N2 C5 C2 99.0(2)
C15 C5 C2 115.1(2)
O1 C6 N3 122.6(2)
O1 C6 C21 120.7(2)
N3 C6 C21 116.7(2)
F2 C7 F1 103.6(4)
F2 C7 F3 105.0(3)
F1 C7 F3 108.1(4)
F2 C7 C24 113.3(3)
F1 C7 C24 114.7(3)
F3 C7 C24 111.4(3)
C4 C8 I1 115.2(2)
C10 C9 C14 120.3(3)
C9 C10 C11 120.2(3)
C10 C11 C12 120.4(3)
C13 C12 C11 118.2(3)
C13 C12 C2 121.3(2)
C11 C12 C2 120.4(2)
C14 C13 C12 121.6(3)
C13 C14 C9 119.3(3)
C16 C15 C20 119.3(2)
C16 C15 C5 122.6(2)
C20 C15 C5 118.0(2)
C15 C16 C17 120.1(3)
C18 C17 C16 120.0(3)
C19 C18 C17 119.9(2)
C20 C19 C18 120.1(3)
C19 C20 C15 120.6(3)
C26 C21 C22 119.8(2)
C26 C21 C6 118.0(2)
C22 C21 C6 122.1(2)
C23 C22 C21 119.6(3)
C22 C23 C24 120.1(3)
C25 C24 C23 120.8(3)
C25 C24 C7 121.2(3)
C23 C24 C7 118.0(3)
C24 C25 C26 120.0(3)
C25 C26 C21 119.6(3)
N103 N102 C105 117.25(19)
N103 N102 C104 117.7(2)
C105 N102 C104 108.18(19)
C106 N103 N102 124.5(2)
N101 C101 C102 178.2(3)
C101 C102 C112 110.5(2)
C101 C102 C103 109.1(2)
C112 C102 C103 115.9(2)
C101 C102 C105 108.6(2)
C112 C102 C105 110.1(2)
C103 C102 C105 102.2(2)
C104 C103 C102 106.8(2)
N102 C104 C108 112.9(2)
N102 C104 C103 101.5(2)
C108 C104 C103 113.1(2)
N102 C105 C115 113.9(2)
N102 C105 C102 98.88(19)
C115 C105 C102 115.8(2)
O101 C106 N103 123.8(2)
O101 C106 C121 123.0(2)
N103 C106 C121 113.2(2)
F103 C107 F102 105.8(3)
F103 C107 F101 106.7(3)
F102 C107 F101 105.7(3)
F103 C107 C124 112.8(3)
F102 C107 C124 112.2(3)
F101 C107 C124 113.1(3)
C104 C108 I101 110.90(19)
C110 C109 C114 119.9(3)
C109 C110 C111 119.9(3)
C112 C111 C110 120.3(3)
C113 C112 C111 119.5(2)
C113 C112 C102 121.6(2)
C111 C112 C102 118.8(2)
C112 C113 C114 119.9(3)
C109 C114 C113 120.3(3)
C116 C115 C120 119.3(2)
C116 C115 C105 122.7(2)
C120 C115 C105 118.0(2)
C115 C116 C117 120.3(2)
C118 C117 C116 119.6(3)
C119 C118 C117 120.4(3)
C118 C119 C120 120.9(3)
C119 C120 C115 119.3(3)
C126 C121 C122 120.9(2)
C126 C121 C106 121.0(2)
C122 C121 C106 118.1(2)
C121 C122 C123 119.5(2)
C124 C123 C122 119.3(2)
C125 C124 C123 120.9(2)
C125 C124 C107 119.8(3)
C123 C124 C107 119.3(3)
C124 C125 C126 119.8(3)
C121 C126 C125 119.6(2)
N203 N202 C205 116.1(2)
N203 N202 C204 118.2(2)
C205 N202 C204 112.1(2)
C206 N203 N202 117.9(2)
N201 C201 C202 178.6(4)
C201 C202 C212 111.3(3)
C201 C202 C205 109.3(2)
C212 C202 C205 111.7(2)
C201 C202 C203 107.4(3)
C212 C202 C203 115.9(2)
C205 C202 C203 100.6(2)
C204 C203 C202 105.1(2)
N202 C204 C208 116.5(3)
N202 C204 C203 103.3(2)
C208 C204 C203 115.6(3)
N202 C205 C215 112.7(2)
N202 C205 C202 99.8(2)
C215 C205 C202 115.3(2)
O201 C206 N203 122.8(2)
O201 C206 C221 121.6(2)
N203 C206 C221 115.5(2)
F202 C207 F203 108.6(3)
F202 C207 F201 107.1(4)
F203 C207 F201 102.9(3)
F202 C207 C224 113.1(3)
F203 C207 C224 112.3(3)
F201 C207 C224 112.3(3)
C204 C208 I201 114.8(2)
C214 C209 C210 121.2(3)
C209 C210 C211 119.9(3)
C212 C211 C210 120.5(3)
C211 C212 C213 118.3(3)
C211 C212 C202 119.7(3)
C213 C212 C202 121.9(3)
C212 C213 C214 120.2(3)
C209 C214 C213 119.9(3)
C220 C215 C216 119.5(3)
C220 C215 C205 119.4(3)
C216 C215 C205 121.1(3)
C215 C216 C217 119.5(3)
C218 C217 C216 119.6(3)
C217 C218 C219 121.5(3)
C218 C219 C220 119.4(3)
C219 C220 C215 120.5(3)
C222 C221 C226 119.6(2)
C222 C221 C206 123.3(2)
C226 C221 C206 117.1(2)
C223 C222 C221 119.8(3)
C224 C223 C222 119.8(3)
C223 C224 C225 121.3(3)
C223 C224 C207 118.5(3)
C225 C224 C207 120.1(3)
C224 C225 C226 119.4(3)
C225 C226 C221 120.0(3)
N303 N302 C305 117.7(2)
N303 N302 C304 117.7(2)
C305 N302 C304 109.65(19)
C306 N303 N302 124.1(2)
N301 C301 C302 179.1(3)
C301 C302 C312 111.1(2)
C301 C302 C303 107.3(2)
C312 C302 C303 114.3(2)
C301 C302 C305 109.2(2)
C312 C302 C305 112.5(2)
C303 C302 C305 102.0(2)
C304 C303 C302 106.1(2)
N302 C304 C308 114.2(2)
N302 C304 C303 101.7(2)
C308 C304 C303 113.4(2)
N302 C305 C315 114.3(2)
N302 C305 C302 98.0(2)
C315 C305 C302 116.3(2)
O301 C306 N303 123.3(2)
O301 C306 C321 123.8(2)
N303 C306 C321 112.9(2)
F301 C307 F303 107.4(3)
F301 C307 F302 105.5(3)
F303 C307 F302 105.3(3)
F301 C307 C324 112.2(3)
F303 C307 C324 113.8(3)
F302 C307 C324 112.1(3)
C304 C308 I301 109.9(2)
C314 C309 C310 120.0(3)
C311 C310 C309 120.2(3)
C310 C311 C312 120.5(3)
C313 C312 C311 118.6(3)
C313 C312 C302 121.9(3)
C311 C312 C302 119.4(2)
C314 C313 C312 120.6(3)
C309 C314 C313 120.1(3)
C316 C315 C320 119.0(2)
C316 C315 C305 122.4(2)
C320 C315 C305 118.6(2)
C315 C316 C317 121.0(3)
C318 C317 C316 119.2(3)
C319 C318 C317 119.6(3)
C318 C319 C320 120.9(3)
C319 C320 C315 120.3(3)
C322 C321 C326 120.3(2)
C322 C321 C306 119.0(2)
C326 C321 C306 120.7(2)
C323 C322 C321 119.8(3)
C322 C323 C324 119.7(3)
C325 C324 C323 120.6(3)
C325 C324 C307 119.2(3)
C323 C324 C307 120.1(3)
C326 C325 C324 119.8(3)
C325 C326 C321 119.8(3)

loop_
_geom_bond_atom_site_label_1
_geom_bond_atom_site_label_2
_geom_bond_distance
I1 C8 2.157(3)
F1 C7 1.291(5)
F2 C7 1.290(4)
F3 C7 1.336(5)
O1 C6 1.236(3)
N1 C1 1.149(4)
N2 N3 1.385(3)
N2 C5 1.454(3)
N2 C4 1.483(3)
N3 C6 1.347(3)
C1 C2 1.479(4)
C2 C12 1.520(4)
C2 C3 1.543(4)
C2 C5 1.561(4)
C3 C4 1.538(4)
C4 C8 1.518(4)
C5 C15 1.510(3)
C6 C21 1.488(4)
C7 C24 1.500(4)
C9 C10 1.376(5)
C9 C14 1.385(5)
C10 C11 1.382(4)
C11 C12 1.397(4)
C12 C13 1.389(4)
C13 C14 1.375(4)
C15 C16 1.384(4)
C15 C20 1.395(4)
C16 C17 1.397(4)
C17 C18 1.388(4)
C18 C19 1.383(4)
C19 C20 1.381(4)
C21 C26 1.395(4)
C21 C22 1.399(4)
C22 C23 1.374(4)
C23 C24 1.393(4)
C24 C25 1.360(4)
C25 C26 1.393(4)
I101 C108 2.153(3)
F101 C107 1.340(4)
F102 C107 1.337(4)
F103 C107 1.320(5)
O101 C106 1.235(3)
N101 C101 1.138(4)
N102 N103 1.402(3)
N102 C105 1.469(3)
N102 C104 1.475(3)
N103 C106 1.340(3)
C101 C102 1.477(4)
C102 C112 1.527(4)
C102 C103 1.564(4)
C102 C105 1.566(3)
C103 C104 1.542(4)
C104 C108 1.522(4)
C105 C115 1.500(3)
C106 C121 1.509(4)
C107 C124 1.499(4)
C109 C110 1.376(5)
C109 C114 1.389(5)
C110 C111 1.397(4)
C111 C112 1.390(4)
C112 C113 1.386(4)
C113 C114 1.392(4)
C115 C116 1.388(4)
C115 C120 1.410(4)
C116 C117 1.408(4)
C117 C118 1.385(4)
C118 C119 1.369(4)
C119 C120 1.398(4)
C121 C126 1.379(4)
C121 C122 1.390(4)
C122 C123 1.392(4)
C123 C124 1.387(4)
C124 C125 1.380(4)
C125 C126 1.386(4)
I201 C208 2.156(4)
F201 C207 1.339(5)
F202 C207 1.290(4)
F203 C207 1.328(5)
O201 C206 1.228(3)
N201 C201 1.143(4)
N202 N203 1.390(3)
N202 C205 1.462(4)
N202 C204 1.476(4)
N203 C206 1.349(3)
C201 C202 1.478(4)
C202 C212 1.519(4)
C202 C205 1.562(4)
C202 C203 1.564(4)
C203 C204 1.533(4)
C204 C208 1.507(5)
C205 C215 1.517(4)
C206 C221 1.484(4)
C207 C224 1.508(4)
C209 C214 1.352(5)
C209 C210 1.366(5)
C210 C211 1.392(5)
C211 C212 1.390(4)
C212 C213 1.395(4)
C213 C214 1.404(5)
C215 C220 1.392(4)
C215 C216 1.397(4)
C216 C217 1.403(4)
C217 C218 1.372(5)
C218 C219 1.376(5)
C219 C220 1.388(4)
C221 C222 1.397(4)
C221 C226 1.404(4)
C222 C223 1.387(4)
C223 C224 1.380(4)
C224 C225 1.382(4)
C225 C226 1.385(4)
I301 C308 2.159(3)
F301 C307 1.318(5)
F302 C307 1.341(5)
F303 C307 1.319(4)
O301 C306 1.232(3)
N301 C301 1.144(4)
N302 N303 1.397(3)
N302 C305 1.459(3)
N302 C304 1.475(3)
N303 C306 1.356(3)
C301 C302 1.471(4)
C302 C312 1.524(4)
C302 C303 1.565(4)
C302 C305 1.571(4)
C303 C304 1.550(4)
C304 C308 1.502(4)
C305 C315 1.497(4)
C306 C321 1.504(4)
C307 C324 1.495(4)
C309 C314 1.372(5)
C309 C310 1.387(5)
C310 C311 1.376(4)
C311 C312 1.397(4)
C312 C313 1.390(4)
C313 C314 1.387(4)
C315 C316 1.390(4)
C315 C320 1.394(4)
C316 C317 1.399(4)
C317 C318 1.398(4)
C318 C319 1.383(5)
C319 C320 1.385(4)
C321 C322 1.389(4)
C321 C326 1.394(4)
C322 C323 1.385(4)
C323 C324 1.390(4)
C324 C325 1.385(4)
C325 C326 1.382(4)

loop_
_platon_squeeze_void_nr
_platon_squeeze_void_average_x
_platon_squeeze_void_average_y
_platon_squeeze_void_average_z
_platon_squeeze_void_volume
_platon_squeeze_void_count_electrons
1 0.029 0.209 0.748 648.4 127.6
2 -0.064 0.709 0.252 648.4 127.8
